data_7127093
loop_
_publ_author_name
'Beach, Stephanie A.'
'Guillet, Jesse L.'
'Lagueux, Sydney P.'
'Perfetti, Mauro'
'Livesay, Brooke N.'
'Shores, Matthew P.'
'Bacon, Jeffrey W.'
'Rheingold, Arnold L.'
'Arnold, Polly L.'
'Doerrer, Linda H.'

_publ_section_title
;
 Heterotrimetallic {LnOVPt} complexes with antiferromagnetic Ln-V coupling
 and magnetic memory.
;
_journal_issue 75
_journal_name_full 'Chemical communications (Cambridge, England)'
_journal_page_first 11062
_journal_page_last 11065
_journal_paper_doi 10.1039/d0cc04334f
_journal_volume 56
_journal_year 2020
_chemical_formula_moiety 'C8 H12 O5 Pt S4 V'
_chemical_formula_sum 'C8 H12 O5 Pt S4 V'
_chemical_formula_weight 562.45
_space_group_crystal_system monoclinic
_space_group_IT_number 15
_space_group_name_Hall '-C 2yc'
_space_group_name_H-M_alt 'C 1 2/c 1'
_atom_sites_solution_hydrogens geom
_atom_sites_solution_primary dual
_audit_creation_date 2017-03-03
_audit_creation_method
;
Olex2 1.2-beta
(compiled 2017.03.02 svn.r3394 for OlexSys, GUI svn.r5324)
;
_audit_update_record
;
2020-06-19 deposited with the CCDC.	2020-07-22 downloaded from the CCDC.
;
_cell_angle_alpha 90
_cell_angle_beta 122.160(3)
_cell_angle_gamma 90
_cell_formula_units_Z 8
_cell_length_a 27.225(2)
_cell_length_b 8.3989(8)
_cell_length_c 15.7502(15)
_cell_measurement_reflns_used 5543
_cell_measurement_temperature 100
_cell_measurement_theta_max 28.297
_cell_measurement_theta_min 2.58
_cell_volume 3048.9(5)
_computing_cell_refinement 'SAINT v8.34A (Bruker, 2013)'
_computing_data_collection 'APEX2 v2013.6-2 (Bruker, 2013)'
_computing_data_reduction 'SAINT v8.34A (Bruker, 2013)'
_computing_molecular_graphics 'Olex2 (Dolomanov et al., 2009)'
_computing_publication_material 'Olex2 (Dolomanov et al., 2009)'
_computing_structure_refinement 'ShelXL (Sheldrick, 2015)'
_computing_structure_solution 'XT (Sheldrick, 2008)'
_diffrn_ambient_temperature 100
_diffrn_detector 'Bruker APEX CCD'
_diffrn_detector_area_resol_mean 8.0
_diffrn_detector_type 'CCD Area Detector'
_diffrn_measured_fraction_theta_full 1.000
_diffrn_measured_fraction_theta_max 0.998
_diffrn_measurement_device 'Kappa Four-Circle Diffractometer'
_diffrn_measurement_device_type 'Bruker X8 APEX'
_diffrn_measurement_method '\w and \f scans'
_diffrn_radiation_monochromator graphite
_diffrn_radiation_probe x-ray
_diffrn_radiation_type MoK\a
_diffrn_radiation_wavelength 0.71073
_diffrn_radiation_xray_symbol K-L~3~
_diffrn_reflns_av_R_equivalents 0.0321
_diffrn_reflns_av_unetI/netI 0.0368
_diffrn_reflns_Laue_measured_fraction_full 1.000
_diffrn_reflns_Laue_measured_fraction_max 0.998
_diffrn_reflns_limit_h_max 36
_diffrn_reflns_limit_h_min -32
_diffrn_reflns_limit_k_max 10
_diffrn_reflns_limit_k_min -11
_diffrn_reflns_limit_l_max 20
_diffrn_reflns_limit_l_min -20
_diffrn_reflns_number 11368
_diffrn_reflns_point_group_measured_fraction_full 1.000
_diffrn_reflns_point_group_measured_fraction_max 0.998
_diffrn_reflns_theta_full 25.242
_diffrn_reflns_theta_max 28.283
_diffrn_reflns_theta_min 2.581
_diffrn_source 'sealed tube'
_diffrn_source_type fine-focus
_diffrn_standards_number 0
_exptl_absorpt_coefficient_mu 10.336
_exptl_absorpt_correction_T_max 0.4920
_exptl_absorpt_correction_T_min 0.2560
_exptl_absorpt_correction_type multi-scan
_exptl_absorpt_process_details
'SADABS-2014/5 (Bruker,2014/5) was used for absorption correction. wR2(int) was 0.0994 before and 0.0407 after correction. The Ratio of minimum to maximum transmission is 0.5203. The \l/2 correction factor is 0.00150.'
_exptl_crystal_colour green
_exptl_crystal_colour_primary green
_exptl_crystal_density_diffrn 2.451
_exptl_crystal_description block
_exptl_crystal_F_000 2120
_exptl_crystal_size_max 0.3
_exptl_crystal_size_mid 0.2
_exptl_crystal_size_min 0.1
_refine_diff_density_max 1.273
_refine_diff_density_min -1.181
_refine_diff_density_rms 0.172
_refine_ls_extinction_method none
_refine_ls_goodness_of_fit_ref 1.034
_refine_ls_hydrogen_treatment constr
_refine_ls_matrix_type full
_refine_ls_number_parameters 176
_refine_ls_number_reflns 3768
_refine_ls_number_restraints 0
_refine_ls_restrained_S_all 1.034
_refine_ls_R_factor_all 0.0283
_refine_ls_R_factor_gt 0.0225
_refine_ls_shift/su_max 0.004
_refine_ls_shift/su_mean 0.000
_refine_ls_structure_factor_coef Fsqd
_refine_ls_weighting_details 'w=1/[\s^2^(Fo^2^)+(0.0203P)^2^+2.4336P] where P=(Fo^2^+2Fc^2^)/3'
_refine_ls_weighting_scheme calc
_refine_ls_wR_factor_gt 0.0488
_refine_ls_wR_factor_ref 0.0512
_reflns_Friedel_coverage 0.000
_reflns_number_gt 3340
_reflns_number_total 3768
_reflns_threshold_expression 'I > 2\s(I)'
_cod_data_source_file d0cc04334f2.cif
_cod_data_source_block lhd486_0m_a_Compound_1
_cod_depositor_comments
;
The following automatic conversions were performed:

data item '_diffrn_radiation_probe' value 'X-ray' was changed to
'x-ray' in accordance with the
/home/data/users/saulius/crontab/automatic-downloads/rss-feeds/RSC/lib/dictionaries/cif_core.dic
dictionary named 'cif_core.dic' version 2.4.2 last updated on
2011-04-26.

Automatic conversion script
Id: cif_fix_values 7556 2019-12-06 15:28:31Z antanas 

 Adding full bibliography for 7127093--7127098.cif.
;
_cod_original_cell_volume 3048.8(5)
_cod_database_code 7127093
_shelx_shelxl_version_number 2016/6
_shelx_space_group_comment
;
The symmetry employed for this shelxl refinement is uniquely defined
by the following loop, which should always be used as a source of
symmetry information in preference to the above space-group names.
They are only intended as comments.
;
_shelx_estimated_absorpt_t_max 0.425
_shelx_estimated_absorpt_t_min 0.148
_olex2_refinement_description
;
1. Fixed Uiso
 At 1.5 times of:
  All C(H,H,H) groups
2.a Idealised Me refined as rotating group:
 C6(H6A,H6B,H6C), C4(H4A,H4B,H4C), C8(H8A,H8B,H8C), C2(H2A,H2B,H2C)
;
_olex2_submission_special_instructions 'No special instructions were received'

loop_
_space_group_symop_operation_xyz
'x, y, z'
'-x, y, -z+1/2'
'x+1/2, y+1/2, z'
'-x+1/2, y+1/2, -z+1/2'
'-x, -y, -z'
'x, -y, z-1/2'
'-x+1/2, -y+1/2, -z'
'x+1/2, -y+1/2, z-1/2'

loop_
_atom_site_label
_atom_site_type_symbol
_atom_site_fract_x
_atom_site_fract_y
_atom_site_fract_z
_atom_site_U_iso_or_equiv
_atom_site_adp_type
_atom_site_occupancy
_atom_site_site_symmetry_order
_atom_site_calc_flag
_atom_site_refinement_flags_posn
_atom_site_refinement_flags_adp
_atom_site_refinement_flags_occupancy
_atom_site_disorder_assembly
_atom_site_disorder_group
Pt1 Pt 0.43633(2) -0.14158(2) 0.65299(2) 0.00755(5) Uani 1 1 d . . . . .
V1 V 0.32393(3) -0.14402(6) 0.47212(4) 0.00748(12) Uani 1 1 d . . . . .
S1 S 0.42489(4) -0.40693(10) 0.68102(6) 0.01203(17) Uani 1 1 d . . . . .
S3 S 0.44648(4) 0.12369(10) 0.62319(6) 0.01297(18) Uani 1 1 d . . . . .
S2 S 0.47693(4) -0.22064(11) 0.56240(6) 0.01298(18) Uani 1 1 d . . . . .
S4 S 0.39453(4) -0.06742(11) 0.74285(6) 0.01232(17) Uani 1 1 d . . . . .
O3 O 0.35350(11) 0.0570(3) 0.44651(16) 0.0120(5) Uani 1 1 d . . . . .
O1 O 0.31806(11) -0.3445(3) 0.53379(17) 0.0122(5) Uani 1 1 d . . . . .
O2 O 0.36696(11) -0.2670(3) 0.42235(16) 0.0130(5) Uani 1 1 d . . . . .
O4 O 0.30497(10) -0.0197(3) 0.55964(15) 0.0112(5) Uani 1 1 d . . . . .
O5 O 0.26148(11) -0.1465(3) 0.37152(17) 0.0109(5) Uani 1 1 d . . . . .
C1 C 0.35289(15) -0.4408(4) 0.5996(2) 0.0099(6) Uani 1 1 d . . . . .
C6 C 0.39242(17) 0.3103(4) 0.4550(3) 0.0149(7) Uani 1 1 d . . . . .
H6A H 0.418360 0.385078 0.507849 0.022 Uiso 1 1 calc GR . . . .
H6B H 0.352944 0.353617 0.418006 0.022 Uiso 1 1 calc GR . . . .
H6C H 0.405815 0.294280 0.408884 0.022 Uiso 1 1 calc GR . . . .
C4 C 0.43265(16) -0.3495(4) 0.3763(2) 0.0140(7) Uani 1 1 d . . . . .
H4A H 0.433827 -0.264787 0.334664 0.021 Uiso 1 1 calc GR . . . .
H4B H 0.402445 -0.426645 0.333460 0.021 Uiso 1 1 calc GR . . . .
H4C H 0.470359 -0.403345 0.413075 0.021 Uiso 1 1 calc GR . . . .
C8 C 0.28681(15) 0.0429(4) 0.6867(2) 0.0142(7) Uani 1 1 d . . . . .
H8A H 0.309430 0.055691 0.759796 0.021 Uiso 1 1 calc GR . . . .
H8B H 0.255892 -0.035264 0.667713 0.021 Uiso 1 1 calc GR . . . .
H8C H 0.269645 0.145346 0.655007 0.021 Uiso 1 1 calc GR . . . .
C7 C 0.32570(15) -0.0139(4) 0.6527(2) 0.0096(6) Uani 1 1 d . . . . .
C2 C 0.32855(16) -0.5965(4) 0.6072(3) 0.0136(7) Uani 1 1 d . . . . .
H2A H 0.360248 -0.672536 0.645063 0.020 Uiso 1 1 calc GR . . . .
H2B H 0.301652 -0.638345 0.539774 0.020 Uiso 1 1 calc GR . . . .
H2C H 0.307830 -0.580348 0.641821 0.020 Uiso 1 1 calc GR . . . .
C5 C 0.39265(16) 0.1544(4) 0.5012(2) 0.0110(7) Uani 1 1 d . . . . .
C3 C 0.41939(15) -0.2789(4) 0.4494(2) 0.0090(6) Uani 1 1 d . . . . .

loop_
_atom_site_aniso_label
_atom_site_aniso_U_11
_atom_site_aniso_U_22
_atom_site_aniso_U_33
_atom_site_aniso_U_23
_atom_site_aniso_U_13
_atom_site_aniso_U_12
Pt1 0.00540(7) 0.00955(8) 0.00586(7) -0.00039(4) 0.00175(5) -0.00052(5)
V1 0.0057(3) 0.0096(3) 0.0058(2) 0.00041(19) 0.0022(2) -0.0001(2)
S1 0.0090(4) 0.0115(4) 0.0109(4) 0.0022(3) 0.0021(3) -0.0006(3)
S3 0.0118(4) 0.0107(4) 0.0123(4) -0.0003(3) 0.0036(3) -0.0026(3)
S2 0.0078(4) 0.0196(5) 0.0112(4) -0.0029(3) 0.0049(3) -0.0002(4)
S4 0.0093(4) 0.0195(5) 0.0069(3) -0.0007(3) 0.0035(3) 0.0016(4)
O3 0.0135(13) 0.0107(13) 0.0119(11) -0.0001(9) 0.0069(10) -0.0027(10)
O1 0.0097(13) 0.0130(13) 0.0119(11) 0.0027(9) 0.0043(10) -0.0004(10)
O2 0.0123(13) 0.0137(13) 0.0115(11) -0.0014(9) 0.0054(10) 0.0008(10)
O4 0.0101(13) 0.0137(13) 0.0081(10) -0.0004(9) 0.0039(10) 0.0014(10)
O5 0.0063(12) 0.0148(13) 0.0078(10) 0.0007(9) 0.0011(9) 0.0009(10)
C1 0.0121(17) 0.0101(17) 0.0080(14) -0.0007(12) 0.0056(13) 0.0010(14)
C6 0.019(2) 0.0107(17) 0.0184(17) 0.0018(14) 0.0121(16) -0.0014(15)
C4 0.0146(19) 0.0168(19) 0.0130(16) -0.0013(13) 0.0089(15) 0.0011(15)
C8 0.0134(19) 0.0187(19) 0.0124(15) -0.0016(13) 0.0082(14) 0.0007(15)
C7 0.0077(17) 0.0103(17) 0.0105(14) -0.0014(12) 0.0045(13) -0.0022(13)
C2 0.0118(18) 0.0107(18) 0.0182(16) 0.0017(13) 0.0080(15) -0.0016(15)
C5 0.0128(18) 0.0113(18) 0.0111(15) -0.0006(12) 0.0078(14) 0.0043(14)
C3 0.0101(17) 0.0064(17) 0.0102(14) 0.0025(12) 0.0052(13) 0.0007(14)

loop_
_atom_type_symbol
_atom_type_description
_atom_type_scat_dispersion_real
_atom_type_scat_dispersion_imag
_atom_type_scat_source
C C 0.0033 0.0016 'International Tables Vol C Tables 4.2.6.8 and 6.1.1.4'
H H 0.0000 0.0000 'International Tables Vol C Tables 4.2.6.8 and 6.1.1.4'
O O 0.0106 0.0060 'International Tables Vol C Tables 4.2.6.8 and 6.1.1.4'
Pt Pt -1.7033 8.3905 'International Tables Vol C Tables 4.2.6.8 and 6.1.1.4'
S S 0.1246 0.1234 'International Tables Vol C Tables 4.2.6.8 and 6.1.1.4'
V V 0.3005 0.5294 'International Tables Vol C Tables 4.2.6.8 and 6.1.1.4'

loop_
_geom_angle_atom_site_label_1
_geom_angle_atom_site_label_2
_geom_angle_atom_site_label_3
_geom_angle
_geom_angle_site_symmetry_1
_geom_angle_site_symmetry_3
_geom_angle_publ_flag
V1 Pt1 Pt1 177.168(11) . 2_656 ?
S1 Pt1 Pt1 90.30(2) . 2_656 ?
S1 Pt1 V1 90.11(2) . . ?
S3 Pt1 Pt1 90.46(2) . 2_656 ?
S3 Pt1 V1 89.14(3) . . ?
S3 Pt1 S1 179.24(3) . . ?
S3 Pt1 S4 90.89(3) . . ?
S2 Pt1 Pt1 87.61(2) . 2_656 ?
S2 Pt1 V1 89.59(3) . . ?
S2 Pt1 S1 89.90(3) . . ?
S2 Pt1 S3 90.19(3) . . ?
S2 Pt1 S4 178.78(3) . . ?
S4 Pt1 Pt1 92.96(2) . 2_656 ?
S4 Pt1 V1 89.85(2) . . ?
S4 Pt1 S1 89.01(3) . . ?
O3 V1 Pt1 82.13(7) . . ?
O3 V1 O2 88.53(9) . . ?
O3 V1 O4 88.73(9) . . ?
O1 V1 Pt1 80.88(7) . . ?
O1 V1 O3 162.99(11) . . ?
O1 V1 O2 88.31(9) . . ?
O1 V1 O4 89.31(9) . . ?
O2 V1 Pt1 81.69(7) . . ?
O4 V1 Pt1 80.91(7) . . ?
O4 V1 O2 162.60(10) . . ?
O5 V1 Pt1 179.64(9) . . ?
O5 V1 O3 98.14(10) . . ?
O5 V1 O1 98.84(11) . . ?
O5 V1 O2 98.07(11) . . ?
O5 V1 O4 99.33(11) . . ?
C1 S1 Pt1 103.56(12) . . ?
C5 S3 Pt1 104.45(12) . . ?
C3 S2 Pt1 104.53(11) . . ?
C7 S4 Pt1 103.97(10) . . ?
C5 O3 V1 134.3(2) . . ?
C1 O1 V1 136.4(2) . . ?
C3 O2 V1 134.5(2) . . ?
C7 O4 V1 134.5(2) . . ?
O1 C1 S1 125.1(3) . . ?
O1 C1 C2 117.1(3) . . ?
C2 C1 S1 117.8(2) . . ?
O4 C7 S4 124.9(3) . . ?
O4 C7 C8 117.7(3) . . ?
C8 C7 S4 117.4(2) . . ?
O3 C5 S3 125.6(2) . . ?
O3 C5 C6 117.1(3) . . ?
C6 C5 S3 117.3(3) . . ?
O2 C3 S2 125.4(2) . . ?
O2 C3 C4 117.7(3) . . ?
C4 C3 S2 116.9(3) . . ?

loop_
_geom_bond_atom_site_label_1
_geom_bond_atom_site_label_2
_geom_bond_distance
_geom_bond_site_symmetry_2
_geom_bond_publ_flag
Pt1 Pt1 3.1747(4) 2_656 ?
Pt1 V1 2.8635(6) . ?
Pt1 S1 2.3249(9) . ?
Pt1 S3 2.3236(8) . ?
Pt1 S2 2.3190(8) . ?
Pt1 S4 2.3239(8) . ?
V1 O3 2.002(2) . ?
V1 O1 1.992(2) . ?
V1 O2 2.008(2) . ?
V1 O4 2.003(2) . ?
V1 O5 1.592(2) . ?
S1 C1 1.700(4) . ?
S3 C5 1.706(3) . ?
S2 C3 1.701(3) . ?
S4 C7 1.702(4) . ?
O3 C5 1.253(4) . ?
O1 C1 1.258(4) . ?
O2 C3 1.257(4) . ?
O4 C7 1.260(4) . ?
C1 C2 1.499(5) . ?
C6 C5 1.496(4) . ?
C4 C3 1.500(4) . ?
C8 C7 1.497(4) . ?
